data_1547829
loop_
_publ_author_name
'Gharpure, Santosh J.'
'Anuradha, Dandela'

_publ_section_title
;
 Synthesis of Benzo[1,4]heterocycles using Palladium Catalyzed Heck
 Reaction to Vinylogous Carbonates/Carbamates: Unexpected Formation of
 Indoles via Carbopalladation Intercepted by Nucleopalladation.
;
_journal_issue 22
_journal_name_full 'Organic letters'
_journal_page_first 6136
_journal_page_last 6139
_journal_paper_doi 10.1021/acs.orglett.7b03016
_journal_volume 19
_journal_year 2017
_chemical_formula_moiety 'C22 H22 N2 O8'
_chemical_formula_sum 'C22 H22 N2 O8'
_chemical_formula_weight 442.42
_space_group_IT_number 2
_symmetry_cell_setting triclinic
_symmetry_Int_Tables_number 2
_symmetry_space_group_name_Hall '-P 1'
_symmetry_space_group_name_H-M 'P -1'
_atom_sites_solution_hydrogens geom
_atom_sites_solution_primary direct
_atom_sites_solution_secondary difmap
_cell_angle_alpha 75.494(17)
_cell_angle_beta 70.702(16)
_cell_angle_gamma 64.502(15)
_cell_formula_units_Z 2
_cell_length_a 9.377(2)
_cell_length_b 10.292(2)
_cell_length_c 12.467(4)
_cell_measurement_reflns_used 3424
_cell_measurement_temperature 100
_cell_measurement_theta_max 29.30
_cell_measurement_theta_min 3.40
_cell_volume 1016.7(5)
_computing_cell_refinement 'CrystalClear-SM Expert 2.1 b28'
_computing_data_collection 'CrystalClear-SM Expert 2.1 b28 (Rigaku, 2013)'
_computing_data_reduction 'CrystalClear-SM Expert 2.1 b28'
_computing_molecular_graphics 'CrystalStructure 4.0'
_computing_publication_material 'CrystalStructure 4.0 (Rigaku, 2010)'
_computing_structure_refinement 'SHELXL97 (Sheldrick, 2008)'
_computing_structure_solution 'SHELXS97 (Sheldrick, 2008)'
_diffrn_ambient_temperature 100
_diffrn_detector_area_resol_mean 7.111
_diffrn_measured_fraction_theta_full 0.996
_diffrn_measured_fraction_theta_max 0.996
_diffrn_measurement_device_type 'Rigaku Saturn724'
_diffrn_measurement_method \w
_diffrn_radiation_type 'Mo K\a'
_diffrn_radiation_wavelength 0.71075
_diffrn_reflns_av_R_equivalents 0.0515
_diffrn_reflns_limit_h_max 11
_diffrn_reflns_limit_h_min -10
_diffrn_reflns_limit_k_max 12
_diffrn_reflns_limit_k_min -12
_diffrn_reflns_limit_l_max 14
_diffrn_reflns_limit_l_min -14
_diffrn_reflns_number 15138
_diffrn_reflns_theta_full 25.00
_diffrn_reflns_theta_max 25.00
_diffrn_standards_number 0
_exptl_absorpt_coefficient_mu 0.111
_exptl_absorpt_correction_T_max 0.978
_exptl_absorpt_correction_T_min 0.660
_exptl_absorpt_correction_type numerical
_exptl_absorpt_process_details 'NUMABS (Rigaku, 1999)'
_exptl_crystal_colour colorless
_exptl_crystal_density_diffrn 1.445
_exptl_crystal_density_method 'not measured'
_exptl_crystal_description prism
_exptl_crystal_F_000 464.00
_exptl_crystal_size_max 0.200
_exptl_crystal_size_mid 0.200
_exptl_crystal_size_min 0.200
_refine_diff_density_max 0.780
_refine_diff_density_min -0.330
_refine_ls_extinction_method none
_refine_ls_goodness_of_fit_ref 1.063
_refine_ls_hydrogen_treatment constr
_refine_ls_number_parameters 289
_refine_ls_number_reflns 3564
_refine_ls_number_restraints 0
_refine_ls_R_factor_gt 0.0594
_refine_ls_shift/su_max 0.000
_refine_ls_structure_factor_coef Fsqd
_refine_ls_weighting_details 'w = 1/[\s^2^(Fo^2^)+(0.1000P)^2^+0.2777P] where P=(Fo^2^+2Fc^2^)/3'
_refine_ls_weighting_scheme calc
_refine_ls_wR_factor_ref 0.1719
_reflns_number_gt 2898
_reflns_number_total 3566
_reflns_threshold_expression F^2^>2.0\s(F^2^)
_cod_data_source_file sjg-anu-10.cif
_cod_data_source_block SJG-ANU-PD-H2-FINAL2-1
_cod_depositor_comments 'Adding full bibliography for 1547825--1547834.cif.'
_cod_database_code 1547829

loop_
_symmetry_equiv_pos_site_id
_symmetry_equiv_pos_as_xyz
1 +X,+Y,+Z
2 -X,-Y,-Z

loop_
_atom_site_label
_atom_site_type_symbol
_atom_site_fract_x
_atom_site_fract_y
_atom_site_fract_z
_atom_site_U_iso_or_equiv
_atom_site_adp_type
_atom_site_occupancy
_atom_site_symmetry_multiplicity
_atom_site_calc_flag
_atom_site_refinement_flags
O1 O 0.0366(2) 1.24005(18) 0.54712(14) 0.0253(5) Uani 1.0 2 d .
O2 O -0.15123(19) 1.27706(18) 0.46477(15) 0.0269(5) Uani 1.0 2 d .
O3 O -0.0518(2) 0.96092(19) 0.20192(15) 0.0287(5) Uani 1.0 2 d .
O4 O 0.1943(3) 0.8079(2) 0.13754(17) 0.0368(5) Uani 1.0 2 d .
O5 O 0.6064(2) 0.90356(19) 0.39367(16) 0.0313(5) Uani 1.0 2 d .
O6 O 0.62797(18) 0.73096(17) 0.30154(14) 0.0216(4) Uani 1.0 2 d .
O7 O 1.1116(2) 0.42428(18) 0.28238(14) 0.0262(5) Uani 1.0 2 d .
O8 O 1.3920(2) 0.3389(2) 0.07776(15) 0.0323(5) Uani 1.0 2 d .
N1 N -0.0117(3) 1.2154(2) 0.47664(17) 0.0207(5) Uani 1.0 2 d .
N2 N 0.0945(3) 0.9027(3) 0.19784(17) 0.0234(5) Uani 1.0 2 d .
C1 C 0.1048(3) 1.0995(3) 0.40522(19) 0.0192(6) Uani 1.0 2 d .
C2 C 0.0468(3) 1.0610(3) 0.3342(2) 0.0196(6) Uani 1.0 2 d .
C3 C 0.1552(3) 0.9485(3) 0.2718(2) 0.0198(6) Uani 1.0 2 d .
C4 C 0.3165(3) 0.8763(3) 0.2765(2) 0.0199(6) Uani 1.0 2 d .
C5 C 0.3722(3) 0.9200(3) 0.34703(19) 0.0191(6) Uani 1.0 2 d .
C6 C 0.2652(3) 1.0320(3) 0.41304(19) 0.0183(6) Uani 1.0 2 d .
C7 C 0.5473(3) 0.8520(3) 0.35164(19) 0.0200(6) Uani 1.0 2 d .
C8 C 0.8039(3) 0.6626(3) 0.2900(2) 0.0219(6) Uani 1.0 2 d .
C9 C 0.8652(3) 0.5389(3) 0.2213(2) 0.0201(6) Uani 1.0 2 d .
C10 C 1.0501(3) 0.4727(3) 0.1827(2) 0.0230(6) Uani 1.0 2 d .
C11 C 1.1162(3) 0.3505(3) 0.1098(2) 0.0220(6) Uani 1.0 2 d .
C12 C 1.0169(3) 0.3003(3) 0.08253(19) 0.0218(6) Uani 1.0 2 d .
C13 C 1.0823(4) 0.1903(3) 0.0144(2) 0.0265(6) Uani 1.0 2 d .
C14 C 1.2494(4) 0.1271(3) -0.0280(3) 0.0311(7) Uani 1.0 2 d .
C15 C 1.3515(4) 0.1762(3) -0.0039(3) 0.0306(7) Uani 1.0 2 d .
C16 C 1.2845(3) 0.2882(3) 0.0627(2) 0.0268(6) Uani 1.0 2 d .
C17 C 1.4047(3) 0.3163(3) 0.1939(2) 0.0244(6) Uani 1.0 2 d .
C18 C 1.5710(3) 0.3149(4) 0.1858(3) 0.0346(7) Uani 1.0 2 d .
C19 C 1.5947(4) 0.2977(3) 0.3039(3) 0.0364(7) Uani 1.0 2 d .
C20 C 1.4583(4) 0.4133(3) 0.3750(3) 0.0363(7) Uani 1.0 2 d .
C21 C 1.2930(4) 0.4109(3) 0.3834(3) 0.0309(7) Uani 1.0 2 d .
C22 C 1.2677(3) 0.4297(3) 0.2653(3) 0.0249(6) Uani 1.0 2 d .
H2 H -0.0631 1.1100 0.3288 0.0235 Uiso 1.0 2 calc R
H4 H 0.3879 0.7985 0.2327 0.0239 Uiso 1.0 2 calc R
H6 H 0.3015 1.0612 0.4622 0.0220 Uiso 1.0 2 calc R
H8A H 0.8272 0.6261 0.3662 0.0262 Uiso 1.0 2 calc R
H8B H 0.8567 0.7327 0.2497 0.0262 Uiso 1.0 2 calc R
H9A H 0.8205 0.5747 0.1531 0.0241 Uiso 1.0 2 calc R
H9B H 0.8246 0.4629 0.2684 0.0241 Uiso 1.0 2 calc R
H10 H 1.0887 0.5511 0.1357 0.0276 Uiso 1.0 2 calc R
H12 H 0.9017 0.3427 0.1116 0.0262 Uiso 1.0 2 calc R
H13 H 1.0122 0.1584 -0.0032 0.0318 Uiso 1.0 2 calc R
H14 H 1.2947 0.0503 -0.0736 0.0373 Uiso 1.0 2 calc R
H15 H 1.4665 0.1332 -0.0331 0.0367 Uiso 1.0 2 calc R
H17 H 1.4020 0.2188 0.2306 0.0293 Uiso 1.0 2 calc R
H18A H 1.6580 0.2339 0.1443 0.0415 Uiso 1.0 2 calc R
H18B H 1.5801 0.4067 0.1417 0.0415 Uiso 1.0 2 calc R
H19A H 1.7005 0.3036 0.2959 0.0437 Uiso 1.0 2 calc R
H19B H 1.5989 0.2007 0.3443 0.0437 Uiso 1.0 2 calc R
H20A H 1.4605 0.5100 0.3392 0.0435 Uiso 1.0 2 calc R
H20B H 1.4745 0.3952 0.4528 0.0435 Uiso 1.0 2 calc R
H21A H 1.2872 0.3175 0.4261 0.0370 Uiso 1.0 2 calc R
H21B H 1.2045 0.4898 0.4264 0.0370 Uiso 1.0 2 calc R
H22 H 1.2648 0.5278 0.2255 0.0299 Uiso 1.0 2 calc R

loop_
_atom_site_aniso_label
_atom_site_aniso_U_11
_atom_site_aniso_U_22
_atom_site_aniso_U_33
_atom_site_aniso_U_12
_atom_site_aniso_U_13
_atom_site_aniso_U_23
O1 0.0227(9) 0.0303(10) 0.0280(10) -0.0075(8) -0.0106(8) -0.0115(8)
O2 0.0147(9) 0.0323(10) 0.0337(11) -0.0011(8) -0.0103(8) -0.0130(8)
O3 0.0200(10) 0.0374(10) 0.0356(11) -0.0098(8) -0.0155(8) -0.0072(9)
O4 0.0352(11) 0.0396(11) 0.0412(12) -0.0026(9) -0.0195(9) -0.0227(10)
O5 0.0198(10) 0.0392(11) 0.0411(11) -0.0037(8) -0.0129(8) -0.0228(9)
O6 0.0136(9) 0.0256(9) 0.0267(9) -0.0019(7) -0.0071(7) -0.0128(8)
O7 0.0212(9) 0.0346(10) 0.0259(10) -0.0087(8) -0.0106(7) -0.0066(8)
O8 0.0235(10) 0.0490(12) 0.0269(10) -0.0146(9) -0.0049(8) -0.0095(9)
N1 0.0164(11) 0.0233(10) 0.0228(11) -0.0055(9) -0.0055(9) -0.0064(9)
N2 0.0265(12) 0.0262(11) 0.0239(11) -0.0095(10) -0.0136(9) -0.0050(9)
C1 0.0191(12) 0.0223(12) 0.0180(12) -0.0071(10) -0.0059(10) -0.0052(10)
C2 0.0136(12) 0.0250(12) 0.0228(12) -0.0060(10) -0.0097(10) -0.0029(10)
C3 0.0214(13) 0.0230(12) 0.0203(12) -0.0090(10) -0.0100(10) -0.0046(10)
C4 0.0211(13) 0.0224(12) 0.0180(12) -0.0075(10) -0.0063(10) -0.0050(10)
C5 0.0182(12) 0.0209(12) 0.0193(12) -0.0060(10) -0.0070(10) -0.0040(10)
C6 0.0180(12) 0.0246(12) 0.0168(12) -0.0096(10) -0.0070(10) -0.0039(10)
C7 0.0190(13) 0.0253(13) 0.0165(12) -0.0057(11) -0.0063(10) -0.0062(10)
C8 0.0149(12) 0.0276(13) 0.0239(13) -0.0028(10) -0.0093(10) -0.0083(11)
C9 0.0177(12) 0.0234(12) 0.0197(12) -0.0045(10) -0.0083(10) -0.0048(10)
C10 0.0207(13) 0.0277(13) 0.0212(13) -0.0031(11) -0.0119(10) -0.0063(11)
C11 0.0221(13) 0.0232(13) 0.0199(12) -0.0025(10) -0.0102(10) -0.0059(10)
C12 0.0209(13) 0.0262(13) 0.0181(12) -0.0058(11) -0.0076(10) -0.0046(11)
C13 0.0361(15) 0.0262(13) 0.0221(13) -0.0124(12) -0.0128(11) -0.0032(11)
C14 0.0430(17) 0.0219(13) 0.0229(14) 0.0010(12) -0.0145(12) -0.0102(11)
C15 0.0256(14) 0.0349(15) 0.0226(13) 0.0014(12) -0.0087(11) -0.0095(12)
C16 0.0226(13) 0.0351(14) 0.0241(13) -0.0074(11) -0.0110(11) -0.0058(12)
C17 0.0216(13) 0.0301(14) 0.0241(13) -0.0081(11) -0.0123(11) -0.0023(11)
C18 0.0198(14) 0.0431(16) 0.0426(17) -0.0096(12) -0.0106(12) -0.0090(14)
C19 0.0271(15) 0.0423(16) 0.0476(18) -0.0116(13) -0.0197(13) -0.0077(14)
C20 0.0336(16) 0.0423(16) 0.0462(18) -0.0164(13) -0.0202(14) -0.0106(14)
C21 0.0288(15) 0.0349(15) 0.0321(15) -0.0090(12) -0.0122(12) -0.0094(12)
C22 0.0191(13) 0.0302(14) 0.0290(14) -0.0097(11) -0.0114(11) -0.0021(11)

loop_
_atom_type_symbol
_atom_type_description
_atom_type_scat_dispersion_real
_atom_type_scat_dispersion_imag
_atom_type_scat_source
C C 0.0033 0.0016
;
International Tables for Crystallography
(1992, Vol. C, Tables 4.2.6.8 and 6.1.1.4)
;
H H 0.0000 0.0000
;
International Tables for Crystallography
(1992, Vol. C, Table 6.1.1.4)
;
N N 0.0061 0.0033
;
International Tables for Crystallography
(1992, Vol. C, Tables 4.2.6.8 and 6.1.1.4)
;
O O 0.0106 0.0060
;
International Tables for Crystallography
(1992, Vol. C, Tables 4.2.6.8 and 6.1.1.4)
;

loop_
_geom_angle_atom_site_label_1
_geom_angle_atom_site_label_2
_geom_angle_atom_site_label_3
_geom_angle
_geom_angle_publ_flag
C7 O6 C8 116.8(3) yes
C10 O7 C22 114.73(19) yes
C16 O8 C17 115.4(2) yes
O1 N1 O2 124.4(2) yes
O1 N1 C1 117.5(2) yes
O2 N1 C1 118.0(3) yes
O3 N2 O4 124.7(3) yes
O3 N2 C3 117.8(2) yes
O4 N2 C3 117.5(3) yes
N1 C1 C2 117.8(2) yes
N1 C1 C6 119.5(3) yes
C2 C1 C6 122.7(3) yes
C1 C2 C3 117.1(3) yes
N2 C3 C2 118.0(3) yes
N2 C3 C4 119.1(3) yes
C2 C3 C4 122.8(3) yes
C3 C4 C5 118.6(3) yes
C4 C5 C6 120.2(3) yes
C4 C5 C7 121.5(2) yes
C6 C5 C7 118.3(3) yes
C1 C6 C5 118.5(3) yes
O5 C7 O6 125.1(2) yes
O5 C7 C5 123.3(2) yes
O6 C7 C5 111.6(3) yes
O6 C8 C9 105.6(3) yes
C8 C9 C10 112.5(3) yes
O7 C10 C9 107.97(19) yes
O7 C10 C11 111.22(18) yes
C9 C10 C11 113.9(3) yes
C10 C11 C12 123.7(2) yes
C10 C11 C16 118.9(3) yes
C12 C11 C16 117.4(3) yes
C11 C12 C13 121.7(3) yes
C12 C13 C14 119.9(4) yes
C13 C14 C15 119.8(3) yes
C14 C15 C16 119.8(3) yes
O8 C16 C11 121.4(3) yes
O8 C16 C15 117.1(3) yes
C11 C16 C15 121.4(4) yes
O8 C17 C18 106.6(2) yes
O8 C17 C22 112.80(19) yes
C18 C17 C22 111.6(3) yes
C17 C18 C19 111.1(3) yes
C18 C19 C20 112.0(3) yes
C19 C20 C21 110.0(3) yes
C20 C21 C22 111.3(3) yes
O7 C22 C17 112.5(3) yes
O7 C22 C21 106.9(2) yes
C17 C22 C21 111.5(2) yes
C1 C2 H2 121.450 no
C3 C2 H2 121.442 no
C3 C4 H4 120.689 no
C5 C4 H4 120.700 no
C1 C6 H6 120.740 no
C5 C6 H6 120.736 no
O6 C8 H8A 110.618 no
O6 C8 H8B 110.616 no
C9 C8 H8A 110.621 no
C9 C8 H8B 110.622 no
H8A C8 H8B 108.747 no
C8 C9 H9A 109.091 no
C8 C9 H9B 109.090 no
C10 C9 H9A 109.090 no
C10 C9 H9B 109.096 no
H9A C9 H9B 107.846 no
O7 C10 H10 107.854 no
C9 C10 H10 107.857 no
C11 C10 H10 107.856 no
C11 C12 H12 119.152 no
C13 C12 H12 119.159 no
C12 C13 H13 120.069 no
C14 C13 H13 120.070 no
C13 C14 H14 120.087 no
C15 C14 H14 120.075 no
C14 C15 H15 120.112 no
C16 C15 H15 120.099 no
O8 C17 H17 108.557 no
C18 C17 H17 108.555 no
C22 C17 H17 108.552 no
C17 C18 H18A 109.410 no
C17 C18 H18B 109.410 no
C19 C18 H18A 109.417 no
C19 C18 H18B 109.413 no
H18A C18 H18B 108.020 no
C18 C19 H19A 109.217 no
C18 C19 H19B 109.208 no
C20 C19 H19A 109.206 no
C20 C19 H19B 109.207 no
H19A C19 H19B 107.903 no
C19 C20 H20A 109.672 no
C19 C20 H20B 109.672 no
C21 C20 H20A 109.673 no
C21 C20 H20B 109.673 no
H20A C20 H20B 108.172 no
C20 C21 H21A 109.381 no
C20 C21 H21B 109.377 no
C22 C21 H21A 109.375 no
C22 C21 H21B 109.380 no
H21A C21 H21B 108.003 no
O7 C22 H22 108.621 no
C17 C22 H22 108.626 no
C21 C22 H22 108.624 no

loop_
_geom_bond_atom_site_label_1
_geom_bond_atom_site_label_2
_geom_bond_distance
_geom_bond_publ_flag
O1 N1 1.230(4) yes
O2 N1 1.226(3) yes
O3 N2 1.227(3) yes
O4 N2 1.228(3) yes
O5 C7 1.203(4) yes
O6 C7 1.335(3) yes
O6 C8 1.460(3) yes
O7 C10 1.428(4) yes
O7 C22 1.433(4) yes
O8 C16 1.397(5) yes
O8 C17 1.444(4) yes
N1 C1 1.476(3) yes
N2 C3 1.481(5) yes
C1 C2 1.385(5) yes
C1 C6 1.384(4) yes
C2 C3 1.376(4) yes
C3 C4 1.383(4) yes
C4 C5 1.397(5) yes
C5 C6 1.395(3) yes
C5 C7 1.497(4) yes
C8 C9 1.508(4) yes
C9 C10 1.516(4) yes
C10 C11 1.524(4) yes
C11 C12 1.400(5) yes
C11 C16 1.397(4) yes
C12 C13 1.386(4) yes
C13 C14 1.380(4) yes
C14 C15 1.395(6) yes
C15 C16 1.387(4) yes
C17 C18 1.523(5) yes
C17 C22 1.510(4) yes
C18 C19 1.517(5) yes
C19 C20 1.519(4) yes
C20 C21 1.529(5) yes
C21 C22 1.519(5) yes
C2 H2 0.950 no
C4 H4 0.950 no
C6 H6 0.950 no
C8 H8A 0.990 no
C8 H8B 0.990 no
C9 H9A 0.990 no
C9 H9B 0.990 no
C10 H10 1.000 no
C12 H12 0.950 no
C13 H13 0.950 no
C14 H14 0.950 no
C15 H15 0.950 no
C17 H17 1.000 no
C18 H18A 0.990 no
C18 H18B 0.990 no
C19 H19A 0.990 no
C19 H19B 0.990 no
C20 H20A 0.990 no
C20 H20B 0.990 no
C21 H21A 0.990 no
C21 H21B 0.990 no
C22 H22 1.000 no

loop_
_geom_contact_atom_site_label_1
_geom_contact_atom_site_label_2
_geom_contact_distance
_geom_contact_publ_flag
_geom_contact_site_symmetry_2
O1 C2 3.547(4) no .
O1 C6 2.729(3) no .
O2 C2 2.702(3) no .
O2 C6 3.563(3) no .
O3 C2 2.704(4) no .
O3 C4 3.560(4) no .
O4 C2 3.545(4) no .
O4 C4 2.725(5) no .
O5 C6 2.838(3) no .
O5 C8 2.705(3) no .
O6 C4 2.734(3) no .
O7 O8 2.982(3) no .
O7 C8 2.862(3) no .
O7 C12 3.558(4) no .
O7 C16 3.020(4) no .
O8 C10 2.866(3) no .
C1 C4 2.758(4) no .
C2 C5 2.799(4) no .
C3 C6 2.761(5) no .
C9 C12 2.923(4) no .
C10 C17 3.041(4) no .
C11 C14 2.808(4) no .
C11 C17 3.068(5) no .
C11 C22 3.172(5) no .
C12 C15 2.764(4) no .
C13 C16 2.771(5) no .
C15 C17 3.409(5) no .
C16 C22 3.149(5) no .
C17 C20 2.943(6) no .
C18 C21 2.931(4) no .
C19 C22 2.922(4) no .
O1 O3 3.299(3) no 2_576
O1 O5 3.281(3) no 2_676
O1 O7 3.386(3) no 1_465
O1 N2 3.226(3) no 2_576
O1 C2 3.380(4) no 2_576
O1 C3 3.198(4) no 2_576
O1 C8 3.418(5) no 2_676
O1 C21 3.411(4) no 1_465
O2 O7 3.365(3) no 1_465
O2 C3 3.515(3) no 2_576
O2 C4 3.398(3) no 2_576
O2 C5 3.454(4) no 2_576
O2 C9 3.529(3) no 1_465
O2 C19 3.500(5) no 1_365
O3 O1 3.299(3) no 2_576
O3 O5 3.492(3) no 1_455
O3 C13 3.235(4) no 1_465
O3 C13 3.573(5) no 2_665
O4 C14 3.561(4) no 1_465
O5 O1 3.281(3) no 2_676
O5 O3 3.492(3) no 1_655
O5 O5 3.268(3) no 2_676
O5 C6 3.333(4) no 2_676
O6 C14 3.383(3) no 2_765
O6 C15 3.553(4) no 2_765
O7 O1 3.386(3) no 1_645
O7 O2 3.365(3) no 1_645
O7 N1 3.082(3) no 1_645
O7 C1 3.328(4) no 1_645
N1 O7 3.082(3) no 1_465
N1 C1 3.555(4) no 2_576
N1 C2 3.270(4) no 2_576
N1 C3 3.318(3) no 2_576
N2 O1 3.226(3) no 2_576
N2 C13 3.240(4) no 1_465
N2 C14 3.507(4) no 1_465
C1 O7 3.328(4) no 1_465
C1 N1 3.555(4) no 2_576
C1 C1 3.408(4) no 2_576
C1 C2 3.403(4) no 2_576
C2 O1 3.380(4) no 2_576
C2 N1 3.270(4) no 2_576
C2 C1 3.403(4) no 2_576
C2 C12 3.479(4) no 1_465
C3 O1 3.198(4) no 2_576
C3 O2 3.515(3) no 2_576
C3 N1 3.318(3) no 2_576
C3 C13 3.598(4) no 1_465
C4 O2 3.398(3) no 2_576
C5 O2 3.454(4) no 2_576
C6 O5 3.333(4) no 2_676
C8 O1 3.418(5) no 2_676
C8 C14 3.493(4) no 2_765
C9 O2 3.529(3) no 1_645
C9 C13 3.573(4) no 2_765
C12 C2 3.479(4) no 1_645
C13 O3 3.235(4) no 1_645
C13 O3 3.573(5) no 2_665
C13 N2 3.240(4) no 1_645
C13 C3 3.598(4) no 1_645
C13 C9 3.573(4) no 2_765
C14 O4 3.561(4) no 1_645
C14 O6 3.383(3) no 2_765
C14 N2 3.507(4) no 1_645
C14 C8 3.493(4) no 2_765
C15 O6 3.553(4) no 2_765
C15 C15 3.497(4) no 2_855
C19 O2 3.500(5) no 1_745
C21 O1 3.411(4) no 1_645
O1 H6 2.4453 no .
O2 H2 2.4128 no .
O3 H2 2.4154 no .
O4 H4 2.4353 no .
O5 H6 2.5735 no .
O5 H8A 2.7370 no .
O5 H8B 2.6582 no .
O6 H4 2.4324 no .
O6 H9A 2.4605 no .
O6 H9B 2.6206 no .
O7 H8A 2.6445 no .
O7 H8B 3.0692 no .
O7 H9A 3.2346 no .
O7 H9B 2.6045 no .
O7 H17 2.6208 no .
O7 H21A 2.5565 no .
O7 H21B 2.5663 no .
O8 H10 2.7318 no .
O8 H15 2.5368 no .
O8 H18A 2.5842 no .
O8 H18B 2.5499 no .
O8 H22 2.6339 no .
N1 H2 2.6165 no .
N1 H6 2.6376 no .
N2 H2 2.6154 no .
N2 H4 2.6319 no .
C2 H4 3.2754 no .
C2 H6 3.2834 no .
C4 H2 3.2809 no .
C4 H6 3.2817 no .
C6 H2 3.2876 no .
C6 H4 3.2811 no .
C7 H4 2.7048 no .
C7 H6 2.6389 no .
C7 H8A 2.6794 no .
C7 H8B 2.6111 no .
C8 H10 2.6875 no .
C9 H12 2.5589 no .
C10 H8A 2.8114 no .
C10 H8B 2.6625 no .
C10 H12 2.7438 no .
C10 H17 3.3414 no .
C10 H22 2.5493 no .
C11 H9A 2.7258 no .
C11 H9B 2.7521 no .
C11 H13 3.2864 no .
C11 H15 3.2817 no .
C11 H17 3.1313 no .
C11 H22 3.4912 no .
C12 H9A 2.7998 no .
C12 H9B 2.8295 no .
C12 H10 3.1953 no .
C12 H14 3.2524 no .
C13 H15 3.2591 no .
C14 H12 3.2459 no .
C15 H13 3.2610 no .
C15 H17 3.2711 no .
C16 H10 2.7155 no .
C16 H12 3.2495 no .
C16 H14 3.2647 no .
C16 H17 2.4903 no .
C16 H22 3.4787 no .
C17 H10 3.0859 no .
C17 H15 3.5409 no .
C17 H19A 3.3558 no .
C17 H19B 2.7429 no .
C17 H20A 3.2960 no .
C17 H21A 2.7372 no .
C17 H21B 3.3507 no .
C18 H20A 2.7536 no .
C18 H20B 3.3651 no .
C18 H21A 3.2806 no .
C18 H22 2.7344 no .
C19 H17 2.7365 no .
C19 H21A 2.7242 no .
C19 H21B 3.3492 no .
C19 H22 3.2664 no .
C20 H17 3.2972 no .
C20 H18A 3.3633 no .
C20 H18B 2.7576 no .
C20 H22 2.7300 no .
C21 H17 2.7275 no .
C21 H18B 3.3055 no .
C21 H19A 3.3501 no .
C21 H19B 2.7213 no .
C22 H10 2.4425 no .
C22 H18A 3.3547 no .
C22 H18B 2.7585 no .
C22 H19B 3.2748 no .
C22 H20A 2.7500 no .
C22 H20B 3.3661 no .
H8A H9A 2.8611 no .
H8A H9B 2.3210 no .
H8A H10 3.1133 no .
H8A H21B 3.4648 no .
H8B H9A 2.4362 no .
H8B H9B 2.8640 no .
H8B H10 2.4561 no .
H8B H22 3.4336 no .
H9A H10 2.3605 no .
H9A H12 2.3117 no .
H9B H10 2.8583 no .
H9B H12 2.3206 no .
H10 H12 3.4175 no .
H10 H22 2.1861 no .
H12 H13 2.3244 no .
H13 H14 2.3326 no .
H14 H15 2.3477 no .
H15 H17 3.4093 no .
H17 H18A 2.3398 no .
H17 H18B 2.8703 no .
H17 H19B 2.5992 no .
H17 H21A 2.5872 no .
H17 H22 2.8638 no .
H18A H19A 2.3798 no .
H18A H19B 2.3374 no .
H18B H19A 2.3395 no .
H18B H19B 2.8630 no .
H18B H20A 2.6276 no .
H18B H22 2.6122 no .
H19A H20A 2.3501 no .
H19A H20B 2.3814 no .
H19B H20A 2.8670 no .
H19B H20B 2.3454 no .
H19B H21A 2.5775 no .
H20A H21A 2.8765 no .
H20A H21B 2.3617 no .
H20A H22 2.5907 no .
H20B H21A 2.3587 no .
H20B H21B 2.3940 no .
H21A H22 2.8685 no .
H21B H22 2.3472 no .
O1 H2 3.4824 no 2_576
O1 H8A 2.8057 no 2_676
O1 H8B 3.1261 no 2_676
O1 H21A 2.6649 no 1_465
O1 H21B 3.3668 no 1_465
O1 H21B 2.7395 no 2_676
O2 H8A 3.4321 no 1_465
O2 H9B 2.7117 no 1_465
O2 H19A 2.7862 no 1_365
O2 H19B 3.5871 no 1_365
O2 H20A 3.4228 no 2_676
O2 H20B 3.2252 no 1_365
O2 H20B 3.5349 no 2_676
O2 H21B 2.8281 no 2_676
O3 H8B 2.7026 no 1_455
O3 H13 2.9091 no 1_465
O3 H13 2.8827 no 2_665
O3 H14 3.2394 no 2_665
O3 H18A 3.0840 no 1_365
O3 H19A 3.5248 no 1_365
O3 H19B 3.3709 no 1_365
O4 H8B 3.3490 no 1_455
O4 H10 3.2032 no 1_455
O4 H13 3.5376 no 1_465
O4 H13 2.8196 no 2_665
O4 H14 3.3369 no 1_465
O4 H15 3.2723 no 2_765
O4 H18A 3.3882 no 2_765
O4 H22 2.6839 no 1_455
O5 H6 2.3926 no 2_676
O5 H17 3.5006 no 1_465
O5 H19B 2.9383 no 1_465
O5 H19B 3.3749 no 2_766
O5 H20B 3.4340 no 2_766
O5 H21A 2.8613 no 2_766
O6 H14 3.2417 no 2_765
O6 H15 3.5344 no 2_765
O6 H20A 3.1482 no 1_455
O6 H20B 3.0208 no 2_766
O8 H18B 3.3073 no 2_865
N1 H2 3.5535 no 2_576
N1 H9B 3.3973 no 1_465
N1 H21A 3.2232 no 1_465
N1 H21B 3.0988 no 2_676
N2 H8B 3.2078 no 1_455
N2 H13 3.1669 no 1_465
N2 H13 3.1934 no 2_665
N2 H22 3.4566 no 1_455
C1 H2 3.4763 no 2_576
C1 H17 3.4073 no 1_465
C1 H21A 3.4515 no 1_465
C2 H19A 3.2336 no 1_365
C4 H15 3.0422 no 2_765
C4 H20A 3.3887 no 1_455
C5 H17 3.1436 no 1_465
C6 H2 3.4755 no 2_576
C6 H17 2.9196 no 1_465
C6 H19B 3.5778 no 2_766
C6 H21A 3.0801 no 1_465
C7 H6 3.5345 no 2_676
C7 H14 3.3713 no 2_765
C7 H17 3.5303 no 1_465
C7 H19B 3.5658 no 2_766
C7 H20B 3.0774 no 2_766
C7 H21A 3.3499 no 2_766
C8 H14 3.4883 no 2_765
C8 H20B 3.5067 no 2_766
C8 H21A 3.3938 no 2_766
C8 H21B 3.4807 no 2_766
C9 H19A 3.2034 no 1_455
C11 H9A 3.0868 no 2_765
C12 H2 3.2487 no 1_645
C12 H9A 3.0732 no 2_765
C12 H10 3.0191 no 2_765
C12 H18A 3.5192 no 1_455
C12 H19A 3.2589 no 1_455
C13 H8B 3.1028 no 2_765
C13 H9A 3.0249 no 2_765
C13 H10 2.9948 no 2_765
C14 H8B 3.0474 no 2_765
C14 H9A 2.9708 no 2_765
C14 H15 3.0046 no 2_855
C15 H4 3.1211 no 2_765
C15 H9A 2.9434 no 2_765
C15 H14 3.4214 no 2_855
C15 H15 2.8932 no 2_855
C16 H9A 2.9750 no 2_765
C18 H12 3.0482 no 1_655
C19 H2 3.0238 no 1_745
C19 H9B 3.1437 no 1_655
C19 H12 3.2066 no 1_655
C20 H8A 3.5078 no 2_766
C20 H9B 3.4613 no 1_655
C21 H6 3.4574 no 1_645
C21 H8A 2.9342 no 2_766
H2 O1 3.4824 no 2_576
H2 N1 3.5535 no 2_576
H2 C1 3.4763 no 2_576
H2 C6 3.4755 no 2_576
H2 C12 3.2487 no 1_465
H2 C19 3.0238 no 1_365
H2 H6 3.4831 no 2_576
H2 H9B 3.2756 no 1_465
H2 H12 3.1369 no 1_465
H2 H19A 2.3326 no 1_365
H2 H19B 2.8448 no 1_365
H4 C15 3.1211 no 2_765
H4 H15 2.5010 no 2_765
H4 H20A 2.8153 no 1_455
H4 H22 3.4745 no 1_455
H6 O5 2.3926 no 2_676
H6 C7 3.5345 no 2_676
H6 C21 3.4574 no 1_465
H6 H2 3.4831 no 2_576
H6 H17 3.0053 no 1_465
H6 H19B 3.4167 no 1_465
H6 H19B 3.1650 no 2_766
H6 H21A 2.5129 no 1_465
H8A O1 2.8057 no 2_676
H8A O2 3.4321 no 1_645
H8A C20 3.5078 no 2_766
H8A C21 2.9342 no 2_766
H8A H20B 3.0340 no 2_766
H8A H21A 2.5643 no 2_766
H8A H21B 2.5394 no 2_766
H8B O1 3.1261 no 2_676
H8B O3 2.7026 no 1_655
H8B O4 3.3490 no 1_655
H8B N2 3.2078 no 1_655
H8B C13 3.1028 no 2_765
H8B C14 3.0474 no 2_765
H8B H13 3.0287 no 2_765
H8B H14 2.9490 no 2_765
H9A C11 3.0868 no 2_765
H9A C12 3.0732 no 2_765
H9A C13 3.0249 no 2_765
H9A C14 2.9708 no 2_765
H9A C15 2.9434 no 2_765
H9A C16 2.9750 no 2_765
H9A H13 3.5631 no 2_765
H9A H14 3.4992 no 2_765
H9A H15 3.4590 no 2_765
H9A H18B 3.4326 no 1_455
H9A H19A 3.3337 no 1_455
H9B O2 2.7117 no 1_645
H9B N1 3.3973 no 1_645
H9B C19 3.1437 no 1_455
H9B C20 3.4613 no 1_455
H9B H2 3.2756 no 1_645
H9B H18B 3.4752 no 1_455
H9B H19A 2.2935 no 1_455
H9B H20A 3.0769 no 1_455
H9B H20B 3.5679 no 1_455
H10 O4 3.2032 no 1_655
H10 C12 3.0191 no 2_765
H10 C13 2.9948 no 2_765
H10 H12 2.9865 no 2_765
H10 H13 2.9471 no 2_765
H12 C18 3.0482 no 1_455
H12 C19 3.2066 no 1_455
H12 H2 3.1369 no 1_645
H12 H10 2.9865 no 2_765
H12 H18A 2.8282 no 1_455
H12 H18B 2.7085 no 1_455
H12 H19A 2.5155 no 1_455
H13 O3 2.9091 no 1_645
H13 O3 2.8827 no 2_665
H13 O4 3.5376 no 1_645
H13 O4 2.8196 no 2_665
H13 N2 3.1669 no 1_645
H13 N2 3.1934 no 2_665
H13 H8B 3.0287 no 2_765
H13 H9A 3.5631 no 2_765
H13 H10 2.9471 no 2_765
H13 H13 3.3460 no 2_755
H13 H18A 3.0780 no 1_455
H14 O3 3.2394 no 2_665
H14 O4 3.3369 no 1_645
H14 O6 3.2417 no 2_765
H14 C7 3.3713 no 2_765
H14 C8 3.4883 no 2_765
H14 C15 3.4214 no 2_855
H14 H8B 2.9490 no 2_765
H14 H9A 3.4992 no 2_765
H14 H15 2.7228 no 2_855
H14 H17 3.4421 no 2_855
H14 H18A 3.0743 no 2_855
H15 O4 3.2723 no 2_765
H15 O6 3.5344 no 2_765
H15 C4 3.0422 no 2_765
H15 C14 3.0046 no 2_855
H15 C15 2.8932 no 2_855
H15 H4 2.5010 no 2_765
H15 H9A 3.4590 no 2_765
H15 H14 2.7228 no 2_855
H15 H15 2.5131 no 2_855
H17 O5 3.5006 no 1_645
H17 C1 3.4073 no 1_645
H17 C5 3.1436 no 1_645
H17 C6 2.9196 no 1_645
H17 C7 3.5303 no 1_645
H17 H6 3.0053 no 1_645
H17 H14 3.4421 no 2_855
H18A O3 3.0840 no 1_745
H18A O4 3.3882 no 2_765
H18A C12 3.5192 no 1_655
H18A H12 2.8282 no 1_655
H18A H13 3.0780 no 1_655
H18A H14 3.0743 no 2_855
H18B O8 3.3073 no 2_865
H18B H9A 3.4326 no 1_655
H18B H9B 3.4752 no 1_655
H18B H12 2.7085 no 1_655
H19A O2 2.7862 no 1_745
H19A O3 3.5248 no 1_745
H19A C2 3.2336 no 1_745
H19A C9 3.2034 no 1_655
H19A C12 3.2589 no 1_655
H19A H2 2.3326 no 1_745
H19A H9A 3.3337 no 1_655
H19A H9B 2.2935 no 1_655
H19A H12 2.5155 no 1_655
H19B O2 3.5871 no 1_745
H19B O3 3.3709 no 1_745
H19B O5 2.9383 no 1_645
H19B O5 3.3749 no 2_766
H19B C6 3.5778 no 2_766
H19B C7 3.5658 no 2_766
H19B H2 2.8448 no 1_745
H19B H6 3.4167 no 1_645
H19B H6 3.1650 no 2_766
H20A O2 3.4228 no 2_676
H20A O6 3.1482 no 1_655
H20A C4 3.3887 no 1_655
H20A H4 2.8153 no 1_655
H20A H9B 3.0769 no 1_655
H20A H20B 3.2981 no 2_866
H20B O2 3.2252 no 1_745
H20B O2 3.5349 no 2_676
H20B O5 3.4340 no 2_766
H20B O6 3.0208 no 2_766
H20B C7 3.0774 no 2_766
H20B C8 3.5067 no 2_766
H20B H8A 3.0340 no 2_766
H20B H9B 3.5679 no 1_655
H20B H20A 3.2981 no 2_866
H20B H20B 2.9669 no 2_866
H21A O1 2.6649 no 1_645
H21A O5 2.8613 no 2_766
H21A N1 3.2232 no 1_645
H21A C1 3.4515 no 1_645
H21A C6 3.0801 no 1_645
H21A C7 3.3499 no 2_766
H21A C8 3.3938 no 2_766
H21A H6 2.5129 no 1_645
H21A H8A 2.5643 no 2_766
H21B O1 3.3668 no 1_645
H21B O1 2.7395 no 2_676
H21B O2 2.8281 no 2_676
H21B N1 3.0988 no 2_676
H21B C8 3.4807 no 2_766
H21B H8A 2.5394 no 2_766
H22 O4 2.6839 no 1_655
H22 N2 3.4566 no 1_655
H22 H4 3.4745 no 1_655

loop_
_geom_torsion_atom_site_label_1
_geom_torsion_atom_site_label_2
_geom_torsion_atom_site_label_3
_geom_torsion_atom_site_label_4
_geom_torsion
_geom_torsion_publ_flag
C7 O6 C8 C9 -174.60(16) no
C8 O6 C7 O5 -4.7(3) no
C8 O6 C7 C5 173.89(15) no
C10 O7 C22 C17 -71.0(3) no
C10 O7 C22 C21 166.38(17) no
C22 O7 C10 C9 -149.12(19) no
C22 O7 C10 C11 85.3(3) no
C16 O8 C17 C18 155.67(17) no
C16 O8 C17 C22 -81.5(3) no
C17 O8 C16 C11 66.5(3) no
C17 O8 C16 C15 -115.4(2) no
O1 N1 C1 C2 173.47(18) no
O1 N1 C1 C6 -5.3(3) no
O2 N1 C1 C2 -4.0(3) no
O2 N1 C1 C6 177.30(18) no
O3 N2 C3 C2 -4.7(3) no
O3 N2 C3 C4 174.48(18) no
O4 N2 C3 C2 175.96(18) no
O4 N2 C3 C4 -4.9(3) no
N1 C1 C2 C3 -177.33(17) no
N1 C1 C6 C5 178.30(17) no
C2 C1 C6 C5 -0.4(4) no
C6 C1 C2 C3 1.4(4) no
C1 C2 C3 N2 178.25(19) no
C1 C2 C3 C4 -0.9(4) no
N2 C3 C4 C5 -179.65(18) no
C2 C3 C4 C5 -0.5(4) no
C3 C4 C5 C6 1.5(4) no
C3 C4 C5 C7 -176.70(19) no
C4 C5 C6 C1 -1.1(4) no
C4 C5 C7 O5 165.6(2) no
C4 C5 C7 O6 -13.0(3) no
C6 C5 C7 O5 -12.6(4) no
C6 C5 C7 O6 168.76(18) no
C7 C5 C6 C1 177.17(18) no
O6 C8 C9 C10 169.58(15) no
C8 C9 C10 O7 57.8(3) no
C8 C9 C10 C11 -178.15(17) no
O7 C10 C11 C12 120.7(3) no
O7 C10 C11 C16 -62.2(3) no
C9 C10 C11 C12 -1.5(3) no
C9 C10 C11 C16 175.58(17) no
C10 C11 C12 C13 178.95(18) no
C10 C11 C16 O8 -2.3(4) no
C10 C11 C16 C15 179.73(18) no
C12 C11 C16 O8 174.98(19) no
C12 C11 C16 C15 -3.0(4) no
C16 C11 C12 C13 1.8(3) no
C11 C12 C13 C14 0.3(4) no
C12 C13 C14 C15 -1.3(4) no
C13 C14 C15 C16 0.1(4) no
C14 C15 C16 O8 -176.0(2) no
C14 C15 C16 C11 2.1(4) no
O8 C17 C18 C19 177.72(19) no
O8 C17 C22 O7 65.1(3) no
O8 C17 C22 C21 -174.8(2) no
C18 C17 C22 O7 -174.86(18) no
C18 C17 C22 C21 -54.8(3) no
C22 C17 C18 C19 54.1(3) no
C17 C18 C19 C20 -55.3(4) no
C18 C19 C20 C21 56.0(4) no
C19 C20 C21 C22 -56.1(3) no
C20 C21 C22 O7 179.4(2) no
C20 C21 C22 C17 56.0(3) no
